data_7126092
loop_
_publ_author_name
'Zhang, Chi'
'Jiao, Tianyu'
'Tong, Lu'
'Wang, Hongye'
'Pan, Yuanjiang'
'Li, Hao'

_publ_section_title
;
 High yielding self-assembly favored by preorganization.
;
_journal_issue 27
_journal_name_full 'Chemical communications (Cambridge, England)'
_journal_page_first 3903
_journal_page_last 3906
_journal_paper_doi 10.1039/d0cc00898b
_journal_volume 56
_journal_year 2020
_chemical_formula_moiety '2(C H Cl3), C60 H51 N3'
_chemical_formula_sum 'C62 H53 Cl6 N3'
_chemical_formula_weight 1052.77
_space_group_crystal_system triclinic
_space_group_IT_number 2
_space_group_name_Hall '-P 1'
_space_group_name_H-M_alt 'P -1'
_atom_sites_solution_hydrogens geom
_atom_sites_solution_primary dual
_audit_creation_date 2019-09-26
_audit_creation_method
;
Olex2 1.2
(compiled 2018.05.29 svn.r3508 for OlexSys, GUI svn.r5506)
;
_audit_update_record
;
2020-02-03 deposited with the CCDC.	2020-03-02 downloaded from the CCDC.
;
_cell_angle_alpha 106.247(6)
_cell_angle_beta 109.671(8)
_cell_angle_gamma 101.252(7)
_cell_formula_units_Z 2
_cell_length_a 13.119(3)
_cell_length_b 15.227(2)
_cell_length_c 15.449(4)
_cell_measurement_reflns_used 632
_cell_measurement_temperature 170(2)
_cell_measurement_theta_max 48.90
_cell_measurement_theta_min 7.57
_cell_volume 2643.3(10)
_computing_cell_refinement 'SAINT v8.37A (Bruker, 2015)'
_computing_data_reduction 'SAINT v8.37A (Bruker, 2015)'
_computing_molecular_graphics 'Olex2 (Dolomanov et al., 2009)'
_computing_publication_material 'Olex2 (Dolomanov et al., 2009)'
_computing_structure_refinement 'ShelXL (Sheldrick, 2015)'
_computing_structure_solution 'ShelXT (Sheldrick, 2015)'
_diffrn_ambient_temperature 169.95
_diffrn_measured_fraction_theta_full 0.997
_diffrn_measured_fraction_theta_max 0.992
_diffrn_measurement_device_type 'Bruker D8 Venture'
_diffrn_measurement_method '\f and \w scans'
_diffrn_radiation_type GaK\a
_diffrn_radiation_wavelength 1.34139
_diffrn_reflns_av_R_equivalents 0.1022
_diffrn_reflns_av_unetI/netI 0.1384
_diffrn_reflns_Laue_measured_fraction_full 0.997
_diffrn_reflns_Laue_measured_fraction_max 0.992
_diffrn_reflns_limit_h_max 15
_diffrn_reflns_limit_h_min -13
_diffrn_reflns_limit_k_max 17
_diffrn_reflns_limit_k_min -18
_diffrn_reflns_limit_l_max 18
_diffrn_reflns_limit_l_min -18
_diffrn_reflns_number 29216
_diffrn_reflns_point_group_measured_fraction_full 0.997
_diffrn_reflns_point_group_measured_fraction_max 0.992
_diffrn_reflns_theta_full 53.594
_diffrn_reflns_theta_max 54.956
_diffrn_reflns_theta_min 2.776
_diffrn_standards_number 0
_exptl_absorpt_coefficient_mu 2.188
_exptl_absorpt_correction_T_max 0.7508
_exptl_absorpt_correction_T_min 0.6056
_exptl_absorpt_correction_type multi-scan
_exptl_absorpt_process_details
;
SADABS-2016/2 (Bruker,2016/2) was used for absorption correction.
wR2(int) was 0.1061 before and 0.0647 after correction.
The Ratio of minimum to maximum transmission is 0.8066.
The \l/2 correction factor is Not present.
;
_exptl_crystal_colour colourless
_exptl_crystal_colour_primary colourless
_exptl_crystal_density_diffrn 1.323
_exptl_crystal_description needle
_exptl_crystal_F_000 1096
_exptl_crystal_size_max 0.1
_exptl_crystal_size_mid 0.03
_exptl_crystal_size_min 0.02
_refine_diff_density_max 0.768
_refine_diff_density_min -0.565
_refine_diff_density_rms 0.072
_refine_ls_extinction_method none
_refine_ls_goodness_of_fit_ref 1.022
_refine_ls_hydrogen_treatment constr
_refine_ls_matrix_type full
_refine_ls_number_parameters 646
_refine_ls_number_reflns 9977
_refine_ls_number_restraints 0
_refine_ls_restrained_S_all 1.022
_refine_ls_R_factor_all 0.1661
_refine_ls_R_factor_gt 0.0743
_refine_ls_shift/su_max 0.057
_refine_ls_shift/su_mean 0.001
_refine_ls_structure_factor_coef Fsqd
_refine_ls_weighting_details 'w=1/[\s^2^(Fo^2^)+(0.0927P)^2^+0.4225P] where P=(Fo^2^+2Fc^2^)/3'
_refine_ls_weighting_scheme calc
_refine_ls_wR_factor_gt 0.1785
_refine_ls_wR_factor_ref 0.2282
_reflns_Friedel_coverage 0.000
_reflns_number_gt 4719
_reflns_number_total 9977
_reflns_threshold_expression 'I > 2\s(I)'
_cod_data_source_file d0cc00898b2.cif
_cod_data_source_block 190925zc_2_0m
_cod_depositor_comments 'Adding full bibliography for 7126091--7126093.cif.'
_cod_original_cell_volume 2643.3(9)
_cod_database_code 7126092
_shelx_shelxl_version_number 2016/6
_shelx_space_group_comment
;
The symmetry employed for this shelxl refinement is uniquely defined
by the following loop, which should always be used as a source of
symmetry information in preference to the above space-group names.
They are only intended as comments.
;
_shelx_estimated_absorpt_t_max 0.958
_shelx_estimated_absorpt_t_min 0.811
_olex2_refinement_description
;
1. Fixed Uiso
 At 1.2 times of:
  All C(H) groups, All C(H,H) groups
 At 1.5 times of:
  All C(H,H,H) groups
2.a Ternary CH refined with riding coordinates:
 C1S(H1S), C2S(H2S)
2.b Secondary CH2 refined with riding coordinates:
 C15(H15A,H15B), C36(H36A,H36B), C53(H53A,H53B)
2.c Aromatic/amide H refined with riding coordinates:
 C2(H2), C4(H4), C6(H6), C8(H8), C10(H10), C11(H11), C14(H14), C17(H17),
 C18(H18), C21(H21), C24(H24), C26(H26), C28(H28), C30(H30), C32(H32), C33(H33),
  C37(H37), C39(H39), C40(H40), C43(H43), C47(H47), C48(H48), C50(H50),
 C52(H52), C55(H55), C56(H56), C59(H59)
2.d Idealised Me refined as rotating group:
 C13(H13A,H13B,H13C), C22(H22A,H22B,H22C), C35(H35A,H35B,H35C), C44(H44A,H44B,
 H44C), C51(H51A,H51B,H51C), C60(H60A,H60B,H60C)
;
_olex2_submission_special_instructions 'No special instructions were received'

loop_
_space_group_symop_operation_xyz
'x, y, z'
'-x, -y, -z'

loop_
_atom_site_label
_atom_site_type_symbol
_atom_site_fract_x
_atom_site_fract_y
_atom_site_fract_z
_atom_site_U_iso_or_equiv
_atom_site_adp_type
_atom_site_occupancy
_atom_site_site_symmetry_order
_atom_site_calc_flag
_atom_site_refinement_flags_posn
_atom_site_refinement_flags_adp
_atom_site_refinement_flags_occupancy
_atom_site_disorder_assembly
_atom_site_disorder_group
Cl1 Cl 1.76689(13) 0.97067(13) 1.38293(12) 0.0717(5) Uani 1 1 d . . . . .
Cl2 Cl 1.70666(14) 0.82750(15) 1.46218(12) 0.0802(5) Uani 1 1 d . . . . .
Cl3 Cl 1.90910(16) 0.85330(15) 1.42436(14) 0.0864(6) Uani 1 1 d . . . . .
C1S C 1.8181(5) 0.9094(5) 1.4592(4) 0.0621(17) Uani 1 1 d . . . . .
H1S H 1.863796 0.958442 1.528069 0.075 Uiso 1 1 calc R . . . .
Cl4 Cl 2.11074(14) 0.73792(13) 1.87872(12) 0.0724(5) Uani 1 1 d . . . . .
Cl5 Cl 1.92688(16) 0.72659(18) 1.94191(15) 0.1016(7) Uani 1 1 d . . . . .
Cl6 Cl 2.16074(16) 0.79956(15) 2.08710(13) 0.0895(6) Uani 1 1 d . . . . .
C2S C 2.0642(6) 0.7342(9) 1.9702(6) 0.132(4) Uani 1 1 d . . . . .
H2S H 2.061188 0.667324 1.967636 0.159 Uiso 1 1 calc R . . . .
N1 N 1.6049(4) 1.1024(3) 1.4972(3) 0.0458(11) Uani 1 1 d . . . . .
N2 N 1.8772(3) 0.5552(3) 1.4017(3) 0.0401(10) Uani 1 1 d . . . . .
N3 N 1.4480(3) 0.5765(3) 1.5686(3) 0.0434(11) Uani 1 1 d . . . . .
C1 C 1.9083(4) 1.0033(3) 1.7263(3) 0.0330(11) Uani 1 1 d . . . . .
C2 C 1.9818(4) 0.9559(4) 1.7034(3) 0.0358(11) Uani 1 1 d . . . . .
H2 H 2.038968 0.987006 1.687277 0.043 Uiso 1 1 calc R . . . .
C3 C 1.9727(4) 0.8633(4) 1.7038(3) 0.0335(11) Uani 1 1 d . . . . .
C4 C 1.8914(4) 0.8197(4) 1.7307(3) 0.0324(11) Uani 1 1 d . . . . .
H4 H 1.884625 0.756465 1.730752 0.039 Uiso 1 1 calc R . . . .
C5 C 1.8197(4) 0.8667(3) 1.7575(3) 0.0320(11) Uani 1 1 d . . . . .
C6 C 1.8275(4) 0.9581(3) 1.7532(3) 0.0323(11) Uani 1 1 d . . . . .
H6 H 1.776937 0.989937 1.768890 0.039 Uiso 1 1 calc R . . . .
C7 C 1.9077(4) 1.0965(3) 1.7115(3) 0.0336(11) Uani 1 1 d . . . . .
C8 C 1.8053(4) 1.0986(3) 1.6461(3) 0.0338(11) Uani 1 1 d . . . . .
H8 H 1.739480 1.043097 1.616632 0.041 Uiso 1 1 calc R . . . .
C9 C 1.7965(4) 1.1796(4) 1.6227(4) 0.0369(12) Uani 1 1 d . . . . .
C10 C 1.8948(4) 1.2612(4) 1.6692(4) 0.0457(13) Uani 1 1 d . . . . .
H10 H 1.892116 1.317437 1.654483 0.055 Uiso 1 1 calc R . . . .
C11 C 1.9949(4) 1.2601(4) 1.7359(4) 0.0452(13) Uani 1 1 d . . . . .
H11 H 2.059599 1.316798 1.767855 0.054 Uiso 1 1 calc R . . . .
C12 C 2.0047(4) 1.1790(4) 1.7582(4) 0.0387(12) Uani 1 1 d . . . . .
C13 C 2.1168(4) 1.1825(4) 1.8294(4) 0.0515(14) Uani 1 1 d . . . . .
H13A H 2.103815 1.140585 1.865191 0.077 Uiso 1 1 calc GR . . . .
H13B H 2.158963 1.248973 1.876776 0.077 Uiso 1 1 calc GR . . . .
H13C H 2.161187 1.160266 1.793073 0.077 Uiso 1 1 calc GR . . . .
C14 C 1.6923(4) 1.1790(4) 1.5482(4) 0.0431(13) Uani 1 1 d . . . . .
H14 H 1.688831 1.236834 1.537063 0.052 Uiso 1 1 calc R . . . .
C15 C 1.5069(4) 1.1067(4) 1.4198(4) 0.0524(15) Uani 1 1 d . . . . .
H15A H 1.522188 1.172618 1.418728 0.063 Uiso 1 1 calc R . . . .
H15B H 1.438591 1.091894 1.433744 0.063 Uiso 1 1 calc R . . . .
C16 C 1.4851(4) 1.0351(4) 1.3208(4) 0.0428(13) Uani 1 1 d . . . . .
C17 C 1.4743(4) 1.0613(4) 1.2400(4) 0.0457(14) Uani 1 1 d . . . . .
H17 H 1.478408 1.125971 1.246408 0.055 Uiso 1 1 calc R . . . .
C18 C 1.4577(4) 0.9959(4) 1.1510(5) 0.0506(15) Uani 1 1 d . . . . .
H18 H 1.449683 1.016240 1.096978 0.061 Uiso 1 1 calc R . . . .
C19 C 1.4522(4) 0.8991(4) 1.1371(4) 0.0439(13) Uani 1 1 d . . . . .
C20 C 1.4641(4) 0.8725(4) 1.2194(4) 0.0382(12) Uani 1 1 d . . . . .
C21 C 1.4779(4) 0.9391(4) 1.3086(4) 0.0400(12) Uani 1 1 d . . . . .
H21 H 1.482566 0.919045 1.362366 0.048 Uiso 1 1 calc R . . . .
C22 C 1.4346(5) 0.8311(5) 1.0392(4) 0.0562(15) Uani 1 1 d . . . . .
H22A H 1.507414 0.822033 1.042110 0.084 Uiso 1 1 calc GR . . . .
H22B H 1.405394 0.857633 0.988384 0.084 Uiso 1 1 calc GR . . . .
H22C H 1.379281 0.768835 1.022437 0.084 Uiso 1 1 calc GR . . . .
C23 C 1.4621(4) 0.7726(3) 1.2157(3) 0.0342(11) Uani 1 1 d . . . . .
C24 C 1.3861(4) 0.7205(4) 1.2420(3) 0.0367(12) Uani 1 1 d . . . . .
H24 H 1.330156 0.745939 1.255706 0.044 Uiso 1 1 calc R . . . .
C25 C 1.3899(4) 0.6322(4) 1.2489(3) 0.0351(11) Uani 1 1 d . . . . .
C26 C 1.4697(4) 0.5945(3) 1.2249(3) 0.0327(11) Uani 1 1 d . . . . .
H26 H 1.472524 0.533687 1.228361 0.039 Uiso 1 1 calc R . . . .
C27 C 1.5448(4) 0.6430(3) 1.1962(3) 0.0305(10) Uani 1 1 d . . . . .
C28 C 1.5404(4) 0.7321(3) 1.1921(3) 0.0332(11) Uani 1 1 d . . . . .
H28 H 1.592016 0.766264 1.172822 0.040 Uiso 1 1 calc R . . . .
C29 C 1.6312(4) 0.5986(3) 1.1746(4) 0.0328(11) Uani 1 1 d . . . . .
C30 C 1.6924(4) 0.5645(3) 1.2431(4) 0.0335(11) Uani 1 1 d . . . . .
H30 H 1.683859 0.576279 1.303544 0.040 Uiso 1 1 calc R . . . .
C31 C 1.7648(4) 0.5143(3) 1.2265(4) 0.0366(11) Uani 1 1 d . . . . .
C32 C 1.7762(4) 0.4978(4) 1.1380(4) 0.0427(13) Uani 1 1 d . . . . .
H32 H 1.824294 0.462029 1.123900 0.051 Uiso 1 1 calc R . . . .
C33 C 1.7180(4) 0.5329(4) 1.0703(4) 0.0411(12) Uani 1 1 d . . . . .
H33 H 1.727722 0.521183 1.010363 0.049 Uiso 1 1 calc R . . . .
C34 C 1.6457(4) 0.5849(3) 1.0865(4) 0.0358(11) Uani 1 1 d . . . . .
C35 C 1.5863(4) 0.6228(4) 1.0101(4) 0.0411(12) Uani 1 1 d . . . . .
H35A H 1.508362 0.616320 1.004638 0.062 Uiso 1 1 calc GR . . . .
H35B H 1.583515 0.585712 0.945802 0.062 Uiso 1 1 calc GR . . . .
H35C H 1.628433 0.690980 1.030181 0.062 Uiso 1 1 calc GR . . . .
C36 C 1.8307(4) 0.4795(4) 1.3045(4) 0.0471(13) Uani 1 1 d . . . . .
H36A H 1.779170 0.421590 1.302901 0.056 Uiso 1 1 calc R . . . .
H36B H 1.893494 0.461640 1.290044 0.056 Uiso 1 1 calc R . . . .
C37 C 1.9848(4) 0.5883(4) 1.4491(4) 0.0438(13) Uani 1 1 d . . . . .
H37 H 2.029478 0.557694 1.421672 0.053 Uiso 1 1 calc R . . . .
C38 C 2.0444(4) 0.6706(4) 1.5434(4) 0.0399(12) Uani 1 1 d . . . . .
C39 C 2.1638(4) 0.7026(4) 1.5899(4) 0.0451(13) Uani 1 1 d . . . . .
H39 H 2.205691 0.667392 1.563189 0.054 Uiso 1 1 calc R . . . .
C40 C 2.2202(4) 0.7843(4) 1.6735(4) 0.0461(14) Uani 1 1 d . . . . .
H40 H 2.301259 0.803780 1.704598 0.055 Uiso 1 1 calc R . . . .
C41 C 2.1640(4) 0.8405(4) 1.7153(4) 0.0411(12) Uani 1 1 d . . . . .
C42 C 2.0432(4) 0.8077(4) 1.6681(4) 0.0370(12) Uani 1 1 d . . . . .
C43 C 1.9860(4) 0.7245(4) 1.5840(4) 0.0342(11) Uani 1 1 d . . . . .
H43 H 1.904893 0.703497 1.553262 0.041 Uiso 1 1 calc R . . . .
C44 C 2.2301(4) 0.9283(4) 1.8076(4) 0.0572(16) Uani 1 1 d . . . . .
H44A H 2.308423 0.927717 1.838530 0.086 Uiso 1 1 calc GR . . . .
H44B H 2.193778 0.928754 1.853671 0.086 Uiso 1 1 calc GR . . . .
H44C H 2.231421 0.986064 1.791197 0.086 Uiso 1 1 calc GR . . . .
C45 C 1.7323(4) 0.8195(4) 1.7860(4) 0.0340(11) Uani 1 1 d . . . . .
C46 C 1.7375(4) 0.8564(4) 1.8815(4) 0.0364(12) Uani 1 1 d . . . . .
C47 C 1.6526(4) 0.8093(4) 1.9026(4) 0.0413(13) Uani 1 1 d . . . . .
H47 H 1.655548 0.833428 1.967471 0.050 Uiso 1 1 calc R . . . .
C48 C 1.5631(4) 0.7274(4) 1.8307(4) 0.0417(13) Uani 1 1 d . . . . .
H48 H 1.506004 0.696382 1.846963 0.050 Uiso 1 1 calc R . . . .
C49 C 1.5570(4) 0.6911(4) 1.7357(4) 0.0360(11) Uani 1 1 d . . . . .
C50 C 1.6442(4) 0.7371(3) 1.7158(4) 0.0350(11) Uani 1 1 d . . . . .
H50 H 1.643221 0.710994 1.651850 0.042 Uiso 1 1 calc R . . . .
C51 C 1.8313(4) 0.9460(4) 1.9606(4) 0.0529(15) Uani 1 1 d . . . . .
H51A H 1.808444 1.002924 1.957472 0.079 Uiso 1 1 calc GR . . . .
H51B H 1.901413 0.950502 1.950019 0.079 Uiso 1 1 calc GR . . . .
H51C H 1.845102 0.942739 2.025913 0.079 Uiso 1 1 calc GR . . . .
C52 C 1.4594(4) 0.6073(4) 1.6571(4) 0.0434(13) Uani 1 1 d . . . . .
H52 H 1.403344 0.575615 1.674028 0.052 Uiso 1 1 calc R . . . .
C53 C 1.3473(4) 0.4943(4) 1.4976(4) 0.0509(14) Uani 1 1 d . . . . .
H53A H 1.291551 0.484331 1.526866 0.061 Uiso 1 1 calc R . . . .
H53B H 1.369450 0.435267 1.481900 0.061 Uiso 1 1 calc R . . . .
C54 C 1.2927(4) 0.5121(4) 1.4035(4) 0.0402(12) Uani 1 1 d . . . . .
C55 C 1.1758(4) 0.4758(4) 1.3475(4) 0.0423(13) Uani 1 1 d . . . . .
H55 H 1.128573 0.439425 1.368682 0.051 Uiso 1 1 calc R . . . .
C56 C 1.1269(4) 0.4914(4) 1.2619(4) 0.0463(14) Uani 1 1 d . . . . .
H56 H 1.046219 0.466762 1.225832 0.056 Uiso 1 1 calc R . . . .
C57 C 1.1925(4) 0.5426(4) 1.2264(4) 0.0415(13) Uani 1 1 d . . . . .
C58 C 1.3114(4) 0.5783(3) 1.2806(4) 0.0352(11) Uani 1 1 d . . . . .
C59 C 1.3592(4) 0.5624(4) 1.3676(4) 0.0397(12) Uani 1 1 d . . . . .
H59 H 1.439844 0.586669 1.404065 0.048 Uiso 1 1 calc R . . . .
C60 C 1.1339(5) 0.5559(5) 1.1301(4) 0.0603(16) Uani 1 1 d . . . . .
H60A H 1.191494 0.581460 1.108559 0.090 Uiso 1 1 calc GR . . . .
H60B H 1.091521 0.601237 1.140503 0.090 Uiso 1 1 calc GR . . . .
H60C H 1.080945 0.493515 1.079148 0.090 Uiso 1 1 calc GR . . . .

loop_
_atom_site_aniso_label
_atom_site_aniso_U_11
_atom_site_aniso_U_22
_atom_site_aniso_U_33
_atom_site_aniso_U_23
_atom_site_aniso_U_13
_atom_site_aniso_U_12
Cl1 0.0589(9) 0.0950(13) 0.0760(11) 0.0378(10) 0.0307(8) 0.0419(9)
Cl2 0.0722(11) 0.1060(15) 0.0648(11) 0.0302(10) 0.0379(9) 0.0192(10)
Cl3 0.0997(13) 0.1331(17) 0.0955(13) 0.0707(13) 0.0718(11) 0.0837(13)
C1S 0.053(3) 0.094(5) 0.050(4) 0.024(4) 0.028(3) 0.037(3)
Cl4 0.0711(10) 0.0885(13) 0.0640(10) 0.0322(9) 0.0328(8) 0.0250(9)
Cl5 0.0802(12) 0.156(2) 0.0881(14) 0.0442(14) 0.0461(11) 0.0612(13)
Cl6 0.0968(13) 0.0953(15) 0.0623(11) 0.0227(10) 0.0230(10) 0.0298(11)
C2S 0.068(5) 0.228(12) 0.063(5) 0.027(6) 0.026(4) 0.009(6)
N1 0.045(3) 0.049(3) 0.055(3) 0.023(2) 0.026(2) 0.024(2)
N2 0.046(3) 0.046(3) 0.044(3) 0.022(2) 0.026(2) 0.025(2)
N3 0.041(2) 0.050(3) 0.047(3) 0.024(2) 0.024(2) 0.012(2)
C1 0.034(3) 0.038(3) 0.031(3) 0.017(2) 0.015(2) 0.014(2)
C2 0.029(2) 0.041(3) 0.041(3) 0.018(2) 0.017(2) 0.010(2)
C3 0.029(2) 0.041(3) 0.032(3) 0.013(2) 0.013(2) 0.013(2)
C4 0.031(2) 0.039(3) 0.031(3) 0.015(2) 0.013(2) 0.013(2)
C5 0.029(2) 0.039(3) 0.025(2) 0.009(2) 0.011(2) 0.009(2)
C6 0.030(2) 0.038(3) 0.035(3) 0.016(2) 0.015(2) 0.015(2)
C7 0.038(3) 0.034(3) 0.034(3) 0.013(2) 0.022(2) 0.009(2)
C8 0.041(3) 0.033(3) 0.038(3) 0.015(2) 0.025(2) 0.013(2)
C9 0.043(3) 0.036(3) 0.038(3) 0.013(2) 0.023(2) 0.015(2)
C10 0.061(4) 0.035(3) 0.052(3) 0.016(3) 0.035(3) 0.017(3)
C11 0.044(3) 0.039(3) 0.049(3) 0.014(3) 0.021(3) 0.007(3)
C12 0.040(3) 0.038(3) 0.040(3) 0.015(2) 0.021(2) 0.010(2)
C13 0.038(3) 0.048(4) 0.050(3) 0.012(3) 0.009(3) 0.001(3)
C14 0.048(3) 0.041(3) 0.055(3) 0.022(3) 0.030(3) 0.021(3)
C15 0.041(3) 0.047(4) 0.070(4) 0.021(3) 0.021(3) 0.021(3)
C16 0.030(3) 0.045(3) 0.058(4) 0.022(3) 0.018(2) 0.020(2)
C17 0.033(3) 0.048(3) 0.074(4) 0.036(3) 0.029(3) 0.021(2)
C18 0.042(3) 0.077(4) 0.077(4) 0.058(4) 0.041(3) 0.039(3)
C19 0.040(3) 0.055(4) 0.059(4) 0.033(3) 0.031(3) 0.027(3)
C20 0.029(3) 0.045(3) 0.059(3) 0.031(3) 0.024(2) 0.020(2)
C21 0.035(3) 0.046(3) 0.053(3) 0.027(3) 0.022(2) 0.022(2)
C22 0.064(4) 0.076(4) 0.055(4) 0.041(3) 0.035(3) 0.037(3)
C23 0.034(3) 0.037(3) 0.038(3) 0.019(2) 0.015(2) 0.016(2)
C24 0.033(3) 0.047(3) 0.043(3) 0.024(3) 0.020(2) 0.021(2)
C25 0.028(2) 0.042(3) 0.032(3) 0.013(2) 0.009(2) 0.011(2)
C26 0.036(3) 0.033(3) 0.033(3) 0.015(2) 0.016(2) 0.014(2)
C27 0.031(2) 0.032(3) 0.034(3) 0.013(2) 0.017(2) 0.014(2)
C28 0.028(2) 0.037(3) 0.039(3) 0.017(2) 0.016(2) 0.012(2)
C29 0.028(2) 0.034(3) 0.041(3) 0.016(2) 0.018(2) 0.008(2)
C30 0.031(2) 0.036(3) 0.042(3) 0.018(2) 0.023(2) 0.012(2)
C31 0.037(3) 0.032(3) 0.047(3) 0.016(2) 0.022(2) 0.014(2)
C32 0.039(3) 0.043(3) 0.054(3) 0.013(3) 0.030(3) 0.019(2)
C33 0.041(3) 0.043(3) 0.041(3) 0.012(3) 0.025(2) 0.010(2)
C34 0.030(3) 0.035(3) 0.041(3) 0.014(2) 0.016(2) 0.003(2)
C35 0.039(3) 0.043(3) 0.037(3) 0.014(3) 0.016(2) 0.008(2)
C36 0.046(3) 0.054(4) 0.058(4) 0.026(3) 0.031(3) 0.028(3)
C37 0.047(3) 0.048(3) 0.058(4) 0.028(3) 0.033(3) 0.030(3)
C38 0.041(3) 0.048(3) 0.046(3) 0.028(3) 0.022(2) 0.024(3)
C39 0.045(3) 0.059(4) 0.052(3) 0.027(3) 0.031(3) 0.031(3)
C40 0.033(3) 0.062(4) 0.061(4) 0.033(3) 0.027(3) 0.023(3)
C41 0.033(3) 0.051(3) 0.048(3) 0.025(3) 0.020(2) 0.017(2)
C42 0.034(3) 0.048(3) 0.048(3) 0.030(3) 0.024(2) 0.022(2)
C43 0.035(3) 0.041(3) 0.041(3) 0.020(3) 0.023(2) 0.021(2)
C44 0.040(3) 0.073(4) 0.059(4) 0.026(3) 0.021(3) 0.019(3)
C45 0.035(3) 0.042(3) 0.042(3) 0.025(3) 0.025(2) 0.019(2)
C46 0.036(3) 0.048(3) 0.042(3) 0.027(3) 0.022(2) 0.023(2)
C47 0.049(3) 0.053(4) 0.038(3) 0.024(3) 0.027(3) 0.025(3)
C48 0.043(3) 0.048(3) 0.057(4) 0.035(3) 0.031(3) 0.021(3)
C49 0.038(3) 0.039(3) 0.045(3) 0.024(3) 0.023(2) 0.018(2)
C50 0.036(3) 0.037(3) 0.046(3) 0.023(3) 0.024(2) 0.018(2)
C51 0.052(3) 0.064(4) 0.038(3) 0.017(3) 0.020(3) 0.012(3)
C52 0.043(3) 0.048(3) 0.058(4) 0.033(3) 0.030(3) 0.019(3)
C53 0.044(3) 0.064(4) 0.052(3) 0.031(3) 0.024(3) 0.013(3)
C54 0.044(3) 0.039(3) 0.050(3) 0.020(3) 0.029(3) 0.018(2)
C55 0.033(3) 0.044(3) 0.057(3) 0.017(3) 0.027(3) 0.014(2)
C56 0.030(3) 0.052(4) 0.060(4) 0.021(3) 0.022(3) 0.012(2)
C57 0.035(3) 0.047(3) 0.052(3) 0.019(3) 0.025(2) 0.017(2)
C58 0.033(3) 0.033(3) 0.046(3) 0.014(2) 0.023(2) 0.012(2)
C59 0.035(3) 0.046(3) 0.045(3) 0.020(3) 0.021(2) 0.015(2)
C60 0.042(3) 0.070(4) 0.062(4) 0.027(3) 0.015(3) 0.012(3)

loop_
_atom_type_symbol
_atom_type_description
_atom_type_scat_dispersion_real
_atom_type_scat_dispersion_imag
_atom_type_scat_source
C C 0.0148 0.0070 'International Tables Vol C Tables 4.2.6.8 and 6.1.1.4'
H H 0.0000 0.0000 'International Tables Vol C Tables 4.2.6.8 and 6.1.1.4'
Cl Cl 0.3281 0.5435 'International Tables Vol C Tables 4.2.6.8 and 6.1.1.4'
N N 0.0241 0.0134 'International Tables Vol C Tables 4.2.6.8 and 6.1.1.4'

loop_
_geom_angle_atom_site_label_1
_geom_angle_atom_site_label_2
_geom_angle_atom_site_label_3
_geom_angle
_geom_angle_site_symmetry_1
_geom_angle_site_symmetry_3
_geom_angle_publ_flag
Cl1 C1S Cl2 111.7(3) . . ?
Cl1 C1S H1S 107.5 . . ?
Cl2 C1S H1S 107.5 . . ?
Cl3 C1S Cl1 110.9(3) . . ?
Cl3 C1S Cl2 111.6(4) . . ?
Cl3 C1S H1S 107.5 . . ?
Cl4 C2S H2S 100.6 . . ?
Cl5 C2S Cl4 115.8(5) . . ?
Cl5 C2S Cl6 118.5(6) . . ?
Cl5 C2S H2S 100.6 . . ?
Cl6 C2S Cl4 115.7(5) . . ?
Cl6 C2S H2S 100.6 . . ?
C14 N1 C15 118.1(4) . . ?
C37 N2 C36 117.7(4) . . ?
C52 N3 C53 117.3(4) . . ?
C2 C1 C6 118.9(4) . . ?
C2 C1 C7 120.2(4) . . ?
C6 C1 C7 120.5(4) . . ?
C1 C2 H2 119.6 . . ?
C1 C2 C3 120.8(4) . . ?
C3 C2 H2 119.6 . . ?
C2 C3 C42 120.8(4) . . ?
C4 C3 C2 119.1(4) . . ?
C4 C3 C42 120.0(4) . . ?
C3 C4 H4 119.4 . . ?
C5 C4 C3 121.3(4) . . ?
C5 C4 H4 119.4 . . ?
C4 C5 C6 118.7(4) . . ?
C4 C5 C45 121.1(4) . . ?
C6 C5 C45 120.2(4) . . ?
C1 C6 C5 121.1(4) . . ?
C1 C6 H6 119.5 . . ?
C5 C6 H6 119.5 . . ?
C8 C7 C1 117.2(4) . . ?
C8 C7 C12 119.6(4) . . ?
C12 C7 C1 123.2(4) . . ?
C7 C8 H8 119.0 . . ?
C9 C8 C7 122.1(5) . . ?
C9 C8 H8 119.0 . . ?
C8 C9 C10 117.5(5) . . ?
C8 C9 C14 122.0(5) . . ?
C10 C9 C14 120.4(5) . . ?
C9 C10 H10 119.8 . . ?
C11 C10 C9 120.5(5) . . ?
C11 C10 H10 119.8 . . ?
C10 C11 H11 118.9 . . ?
C10 C11 C12 122.3(5) . . ?
C12 C11 H11 118.9 . . ?
C7 C12 C13 122.7(4) . . ?
C11 C12 C7 118.0(4) . . ?
C11 C12 C13 119.2(5) . . ?
C12 C13 H13A 109.5 . . ?
C12 C13 H13B 109.5 . . ?
C12 C13 H13C 109.5 . . ?
H13A C13 H13B 109.5 . . ?
H13A C13 H13C 109.5 . . ?
H13B C13 H13C 109.5 . . ?
N1 C14 C9 121.8(5) . . ?
N1 C14 H14 119.1 . . ?
C9 C14 H14 119.1 . . ?
N1 C15 H15A 109.7 . . ?
N1 C15 H15B 109.7 . . ?
N1 C15 C16 109.8(4) . . ?
H15A C15 H15B 108.2 . . ?
C16 C15 H15A 109.7 . . ?
C16 C15 H15B 109.7 . . ?
C17 C16 C15 122.0(5) . . ?
C17 C16 C21 117.9(5) . . ?
C21 C16 C15 120.1(5) . . ?
C16 C17 H17 119.4 . . ?
C18 C17 C16 121.3(5) . . ?
C18 C17 H17 119.4 . . ?
C17 C18 H18 119.0 . . ?
C17 C18 C19 122.1(5) . . ?
C19 C18 H18 119.0 . . ?
C18 C19 C22 119.9(5) . . ?
C20 C19 C18 116.7(5) . . ?
C20 C19 C22 123.4(5) . . ?
C19 C20 C23 122.4(5) . . ?
C21 C20 C19 120.6(5) . . ?
C21 C20 C23 117.0(4) . . ?
C16 C21 H21 119.3 . . ?
C20 C21 C16 121.4(5) . . ?
C20 C21 H21 119.3 . . ?
C19 C22 H22A 109.5 . . ?
C19 C22 H22B 109.5 . . ?
C19 C22 H22C 109.5 . . ?
H22A C22 H22B 109.5 . . ?
H22A C22 H22C 109.5 . . ?
H22B C22 H22C 109.5 . . ?
C24 C23 C20 120.4(4) . . ?
C24 C23 C28 118.2(4) . . ?
C28 C23 C20 121.2(4) . . ?
C23 C24 H24 119.2 . . ?
C25 C24 C23 121.6(4) . . ?
C25 C24 H24 119.2 . . ?
C24 C25 C26 118.2(4) . . ?
C24 C25 C58 121.5(4) . . ?
C26 C25 C58 120.3(4) . . ?
C25 C26 H26 119.1 . . ?
C27 C26 C25 121.9(4) . . ?
C27 C26 H26 119.1 . . ?
C26 C27 C28 118.6(4) . . ?
C26 C27 C29 118.5(4) . . ?
C28 C27 C29 122.9(4) . . ?
C23 C28 H28 119.3 . . ?
C27 C28 C23 121.5(4) . . ?
C27 C28 H28 119.3 . . ?
C30 C29 C27 117.5(4) . . ?
C30 C29 C34 119.6(4) . . ?
C34 C29 C27 122.7(4) . . ?
C29 C30 H30 118.8 . . ?
C31 C30 C29 122.4(5) . . ?
C31 C30 H30 118.8 . . ?
C30 C31 C32 118.0(4) . . ?
C30 C31 C36 120.2(4) . . ?
C32 C31 C36 121.8(4) . . ?
C31 C32 H32 119.9 . . ?
C33 C32 C31 120.3(4) . . ?
C33 C32 H32 119.9 . . ?
C32 C33 H33 118.8 . . ?
C32 C33 C34 122.5(5) . . ?
C34 C33 H33 118.8 . . ?
C29 C34 C35 123.2(4) . . ?
C33 C34 C29 117.1(4) . . ?
C33 C34 C35 119.7(4) . . ?
C34 C35 H35A 109.5 . . ?
C34 C35 H35B 109.5 . . ?
C34 C35 H35C 109.5 . . ?
H35A C35 H35B 109.5 . . ?
H35A C35 H35C 109.5 . . ?
H35B C35 H35C 109.5 . . ?
N2 C36 C31 109.8(4) . . ?
N2 C36 H36A 109.7 . . ?
N2 C36 H36B 109.7 . . ?
C31 C36 H36A 109.7 . . ?
C31 C36 H36B 109.7 . . ?
H36A C36 H36B 108.2 . . ?
N2 C37 H37 118.0 . . ?
N2 C37 C38 123.9(4) . . ?
C38 C37 H37 118.0 . . ?
C39 C38 C37 119.8(4) . . ?
C43 C38 C37 121.5(4) . . ?
C43 C38 C39 118.3(5) . . ?
C38 C39 H39 120.0 . . ?
C40 C39 C38 120.1(5) . . ?
C40 C39 H39 120.0 . . ?
C39 C40 H40 118.6 . . ?
C39 C40 C41 122.9(5) . . ?
C41 C40 H40 118.6 . . ?
C40 C41 C42 116.8(5) . . ?
C40 C41 C44 120.5(5) . . ?
C42 C41 C44 122.7(5) . . ?
C41 C42 C3 122.0(5) . . ?
C43 C42 C3 117.6(4) . . ?
C43 C42 C41 120.3(4) . . ?
C38 C43 H43 119.2 . . ?
C42 C43 C38 121.6(4) . . ?
C42 C43 H43 119.2 . . ?
C41 C44 H44A 109.5 . . ?
C41 C44 H44B 109.5 . . ?
C41 C44 H44C 109.5 . . ?
H44A C44 H44B 109.5 . . ?
H44A C44 H44C 109.5 . . ?
H44B C44 H44C 109.5 . . ?
C46 C45 C5 121.6(4) . . ?
C50 C45 C5 118.8(4) . . ?
C50 C45 C46 119.6(4) . . ?
C45 C46 C51 121.7(4) . . ?
C47 C46 C45 118.5(5) . . ?
C47 C46 C51 119.7(5) . . ?
C46 C47 H47 119.3 . . ?
C46 C47 C48 121.4(5) . . ?
C48 C47 H47 119.3 . . ?
C47 C48 H48 119.8 . . ?
C49 C48 C47 120.3(5) . . ?
C49 C48 H48 119.8 . . ?
C48 C49 C50 118.0(5) . . ?
C48 C49 C52 121.0(5) . . ?
C50 C49 C52 121.0(5) . . ?
C45 C50 C49 122.1(5) . . ?
C45 C50 H50 118.9 . . ?
C49 C50 H50 118.9 . . ?
C46 C51 H51A 109.5 . . ?
C46 C51 H51B 109.5 . . ?
C46 C51 H51C 109.5 . . ?
H51A C51 H51B 109.5 . . ?
H51A C51 H51C 109.5 . . ?
H51B C51 H51C 109.5 . . ?
N3 C52 C49 122.3(5) . . ?
N3 C52 H52 118.8 . . ?
C49 C52 H52 118.8 . . ?
N3 C53 H53A 109.6 . . ?
N3 C53 H53B 109.6 . . ?
N3 C53 C54 110.2(4) . . ?
H53A C53 H53B 108.1 . . ?
C54 C53 H53A 109.6 . . ?
C54 C53 H53B 109.6 . . ?
C55 C54 C53 121.4(4) . . ?
C55 C54 C59 117.4(4) . . ?
C59 C54 C53 121.2(4) . . ?
C54 C55 H55 119.4 . . ?
C56 C55 C54 121.2(5) . . ?
C56 C55 H55 119.4 . . ?
C55 C56 H56 119.1 . . ?
C55 C56 C57 121.7(5) . . ?
C57 C56 H56 119.1 . . ?
C56 C57 C58 118.2(5) . . ?
C56 C57 C60 119.4(4) . . ?
C58 C57 C60 122.3(5) . . ?
C57 C58 C25 122.9(4) . . ?
C59 C58 C25 117.9(4) . . ?
C59 C58 C57 119.1(4) . . ?
C54 C59 H59 118.8 . . ?
C58 C59 C54 122.3(4) . . ?
C58 C59 H59 118.8 . . ?
C57 C60 H60A 109.5 . . ?
C57 C60 H60B 109.5 . . ?
C57 C60 H60C 109.5 . . ?
H60A C60 H60B 109.5 . . ?
H60A C60 H60C 109.5 . . ?
H60B C60 H60C 109.5 . . ?

loop_
_geom_bond_atom_site_label_1
_geom_bond_atom_site_label_2
_geom_bond_distance
_geom_bond_site_symmetry_2
_geom_bond_publ_flag
Cl1 C1S 1.743(6) . ?
Cl2 C1S 1.749(7) . ?
Cl3 C1S 1.737(6) . ?
C1S H1S 1.0000 . ?
Cl4 C2S 1.728(8) . ?
Cl5 C2S 1.676(8) . ?
Cl6 C2S 1.679(8) . ?
C2S H2S 1.0000 . ?
N1 C14 1.285(6) . ?
N1 C15 1.460(6) . ?
N2 C36 1.448(7) . ?
N2 C37 1.266(6) . ?
N3 C52 1.261(6) . ?
N3 C53 1.458(7) . ?
C1 C2 1.391(6) . ?
C1 C6 1.393(6) . ?
C1 C7 1.501(6) . ?
C2 H2 0.9500 . ?
C2 C3 1.393(7) . ?
C3 C4 1.388(6) . ?
C3 C42 1.505(6) . ?
C4 H4 0.9500 . ?
C4 C5 1.388(6) . ?
C5 C6 1.397(6) . ?
C5 C45 1.490(6) . ?
C6 H6 0.9500 . ?
C7 C8 1.396(6) . ?
C7 C12 1.403(7) . ?
C8 H8 0.9500 . ?
C8 C9 1.394(6) . ?
C9 C10 1.405(7) . ?
C9 C14 1.457(7) . ?
C10 H10 0.9500 . ?
C10 C11 1.377(7) . ?
C11 H11 0.9500 . ?
C11 C12 1.389(7) . ?
C12 C13 1.491(7) . ?
C13 H13A 0.9800 . ?
C13 H13B 0.9800 . ?
C13 H13C 0.9800 . ?
C14 H14 0.9500 . ?
C15 H15A 0.9900 . ?
C15 H15B 0.9900 . ?
C15 C16 1.504(7) . ?
C16 C17 1.385(7) . ?
C16 C21 1.400(7) . ?
C17 H17 0.9500 . ?
C17 C18 1.371(8) . ?
C18 H18 0.9500 . ?
C18 C19 1.411(7) . ?
C19 C20 1.409(7) . ?
C19 C22 1.487(8) . ?
C20 C21 1.392(7) . ?
C20 C23 1.501(7) . ?
C21 H21 0.9500 . ?
C22 H22A 0.9800 . ?
C22 H22B 0.9800 . ?
C22 H22C 0.9800 . ?
C23 C24 1.391(6) . ?
C23 C28 1.395(6) . ?
C24 H24 0.9500 . ?
C24 C25 1.386(7) . ?
C25 C26 1.392(6) . ?
C25 C58 1.487(7) . ?
C26 H26 0.9500 . ?
C26 C27 1.381(6) . ?
C27 C28 1.386(6) . ?
C27 C29 1.511(6) . ?
C28 H28 0.9500 . ?
C29 C30 1.390(6) . ?
C29 C34 1.401(6) . ?
C30 H30 0.9500 . ?
C30 C31 1.375(6) . ?
C31 C32 1.382(7) . ?
C31 C36 1.521(7) . ?
C32 H32 0.9500 . ?
C32 C33 1.378(7) . ?
C33 H33 0.9500 . ?
C33 C34 1.390(7) . ?
C34 C35 1.507(6) . ?
C35 H35A 0.9800 . ?
C35 H35B 0.9800 . ?
C35 H35C 0.9800 . ?
C36 H36A 0.9900 . ?
C36 H36B 0.9900 . ?
C37 H37 0.9500 . ?
C37 C38 1.460(7) . ?
C38 C39 1.399(7) . ?
C38 C43 1.391(6) . ?
C39 H39 0.9500 . ?
C39 C40 1.364(7) . ?
C40 H40 0.9500 . ?
C40 C41 1.398(7) . ?
C41 C42 1.415(6) . ?
C41 C44 1.490(8) . ?
C42 C43 1.381(7) . ?
C43 H43 0.9500 . ?
C44 H44A 0.9800 . ?
C44 H44B 0.9800 . ?
C44 H44C 0.9800 . ?
C45 C46 1.396(7) . ?
C45 C50 1.384(7) . ?
C46 C47 1.387(7) . ?
C46 C51 1.506(7) . ?
C47 H47 0.9500 . ?
C47 C48 1.394(7) . ?
C48 H48 0.9500 . ?
C48 C49 1.383(7) . ?
C49 C50 1.393(6) . ?
C49 C52 1.480(7) . ?
C50 H50 0.9500 . ?
C51 H51A 0.9800 . ?
C51 H51B 0.9800 . ?
C51 H51C 0.9800 . ?
C52 H52 0.9500 . ?
C53 H53A 0.9900 . ?
C53 H53B 0.9900 . ?
C53 C54 1.514(7) . ?
C54 C55 1.384(7) . ?
C54 C59 1.399(7) . ?
C55 H55 0.9500 . ?
C55 C56 1.372(7) . ?
C56 H56 0.9500 . ?
C56 C57 1.393(7) . ?
C57 C58 1.402(6) . ?
C57 C60 1.518(7) . ?
C58 C59 1.390(7) . ?
C59 H59 0.9500 . ?
C60 H60A 0.9800 . ?
C60 H60B 0.9800 . ?
C60 H60C 0.9800 . ?
